data_4315804
loop_
_publ_author_name
'Yulia Yu. Scaffidi-Domianello'
'Kristof Meelich'
'Michael A. Jakupec'
'Vladimir B. Arion'
'Vadim Yu. Kukushkin'
'Markus Galanski'
'Bernhard K. Keppler'

_publ_section_title
;
 Novel Cis- and Trans-Configured Bis(oxime)platinum(II) Complexes:
 Synthesis, Characterization, and Cytotoxic Activity
;
_journal_name_full 'Inorganic Chemistry'
_journal_page_first 5669
_journal_page_last 5678
_journal_paper_doi 10.1021/ic100584b
_journal_volume 49
_journal_year 2010
_chemical_formula_moiety 'C10 H22 Cl2 N2 O2 Pt'
_chemical_formula_sum 'C10 H22 Cl2 N2 O2 Pt'
_chemical_formula_weight 468.29
_chemical_name_systematic
; 
(SP-4-2)-Dichloridobis(3-pentanone oxime-kappaN)platinum(II)
;
_space_group_IT_number 2
_symmetry_cell_setting triclinic
_symmetry_space_group_name_Hall '-P 1'
_symmetry_space_group_name_H-M 'P -1'
_atom_sites_solution_hydrogens geom
_atom_sites_solution_primary direct
_atom_sites_solution_secondary difmap
_audit_creation_method SHELXL-97
_cell_angle_alpha 79.582(3)
_cell_angle_beta 79.141(2)
_cell_angle_gamma 72.957(2)
_cell_formula_units_Z 2
_cell_length_a 9.1808(2)
_cell_length_b 9.4940(3)
_cell_length_c 9.5723(3)
_cell_measurement_reflns_used 9905
_cell_measurement_temperature 100(2)
_cell_measurement_theta_max 30.04
_cell_measurement_theta_min 2.19
_cell_volume 776.38(4)
_computing_structure_refinement 'SHELXL-97 (Sheldrick, 1997)'
_computing_structure_solution 'SHELXS-97 (Sheldrick, 1990)'
_diffrn_ambient_temperature 100(2)
_diffrn_measured_fraction_theta_full 0.998
_diffrn_measured_fraction_theta_max 0.998
_diffrn_radiation_monochromator graphite
_diffrn_radiation_source 'fine-focus sealed tube'
_diffrn_radiation_type MoK\a
_diffrn_radiation_wavelength 0.71073
_diffrn_reflns_av_R_equivalents 0.0389
_diffrn_reflns_av_sigmaI/netI 0.0300
_diffrn_reflns_limit_h_max 12
_diffrn_reflns_limit_h_min -12
_diffrn_reflns_limit_k_max 13
_diffrn_reflns_limit_k_min -13
_diffrn_reflns_limit_l_max 13
_diffrn_reflns_limit_l_min -13
_diffrn_reflns_number 22274
_diffrn_reflns_theta_full 30.00
_diffrn_reflns_theta_max 30.00
_diffrn_reflns_theta_min 2.19
_exptl_absorpt_coefficient_mu 9.374
_exptl_absorpt_correction_T_max 0.5209
_exptl_absorpt_correction_T_min 0.2435
_exptl_absorpt_correction_type multi-scan
_exptl_absorpt_process_details SADABS
_exptl_crystal_colour colourless
_exptl_crystal_density_diffrn 2.003
_exptl_crystal_density_method 'not measured'
_exptl_crystal_description block
_exptl_crystal_F_000 448
_exptl_crystal_size_max 0.21
_exptl_crystal_size_mid 0.15
_exptl_crystal_size_min 0.08
_refine_diff_density_max 1.208
_refine_diff_density_min -0.907
_refine_diff_density_rms 0.124
_refine_ls_extinction_method none
_refine_ls_goodness_of_fit_ref 1.010
_refine_ls_hydrogen_treatment constr
_refine_ls_matrix_type full
_refine_ls_number_parameters 156
_refine_ls_number_reflns 4521
_refine_ls_number_restraints 0
_refine_ls_restrained_S_all 1.010
_refine_ls_R_factor_all 0.0216
_refine_ls_R_factor_gt 0.0174
_refine_ls_shift/su_max 0.001
_refine_ls_shift/su_mean 0.000
_refine_ls_structure_factor_coef Fsqd
_refine_ls_weighting_details 'calc w=1/[\s^2^(Fo^2^)+(0.0154P)^2^+0.0000P] where P=(Fo^2^+2Fc^2^)/3'
_refine_ls_weighting_scheme calc
_refine_ls_wR_factor_gt 0.0347
_refine_ls_wR_factor_ref 0.0354
_reflns_number_gt 4132
_reflns_number_total 4521
_reflns_threshold_expression >2sigma(I)
_cod_data_source_file ic100584b_si_002_2.cif
_cod_data_source_block YUSC010b
_cod_database_code 4315804

loop_
_symmetry_equiv_pos_as_xyz
'x, y, z'
'-x, -y, -z'

loop_
_atom_site_label
_atom_site_type_symbol
_atom_site_fract_x
_atom_site_fract_y
_atom_site_fract_z
_atom_site_U_iso_or_equiv
_atom_site_adp_type
_atom_site_occupancy
_atom_site_symmetry_multiplicity
_atom_site_calc_flag
_atom_site_refinement_flags
_atom_site_disorder_assembly
_atom_site_disorder_group
Pt1 Pt 0.314832(9) 0.952673(9) 0.451815(9) 0.01141(3) Uani 1 1 d . . .
Cl1 Cl 0.29723(6) 1.19477(6) 0.35095(6) 0.01664(11) Uani 1 1 d . . .
Cl2 Cl 0.22783(6) 1.02246(7) 0.67673(6) 0.01859(12) Uani 1 1 d . . .
O1 O 0.55544(17) 0.81487(18) 0.23805(18) 0.0160(3) Uani 1 1 d . . .
H1 H 0.6035 0.8532 0.2803 0.024 Uiso 1 1 calc R . .
O2 O 0.4515(2) 0.67126(19) 0.6210(2) 0.0225(4) Uani 1 1 d . . .
H2 H 0.5019 0.7320 0.6214 0.034 Uiso 1 1 calc R . .
N1 N 0.3977(2) 0.8915(2) 0.2562(2) 0.0132(4) Uani 1 1 d . . .
N2 N 0.3295(2) 0.7399(2) 0.5421(2) 0.0142(4) Uani 1 1 d . . .
C1 C 0.1270(3) 1.1318(3) 0.0554(3) 0.0230(5) Uani 1 1 d . . .
H1A H 0.0155 1.1761 0.0656 0.034 Uiso 1 1 calc R . .
H1B H 0.1662 1.1157 -0.0447 0.034 Uiso 1 1 calc R . .
H1C H 0.1768 1.1990 0.0828 0.034 Uiso 1 1 calc R . .
C2 C 0.1625(3) 0.9829(3) 0.1528(3) 0.0188(5) Uani 1 1 d . . .
H2A H 0.1199 0.9997 0.2532 0.023 Uiso 1 1 calc R . .
H2B H 0.1106 0.9163 0.1255 0.023 Uiso 1 1 calc R . .
C3 C 0.3320(3) 0.9078(2) 0.1443(3) 0.0148(5) Uani 1 1 d . . .
C4 C 0.4189(3) 0.8501(3) 0.0086(3) 0.0182(5) Uani 1 1 d . . .
H4A H 0.5232 0.8653 -0.0072 0.022 Uiso 1 1 calc R . .
H4B H 0.3657 0.9075 -0.0731 0.022 Uiso 1 1 calc R . .
C5 C 0.4328(4) 0.6854(3) 0.0123(3) 0.0293(6) Uani 1 1 d . . .
H5A H 0.4904 0.6524 -0.0785 0.044 Uiso 1 1 calc R . .
H5B H 0.3298 0.6700 0.0259 0.044 Uiso 1 1 calc R . .
H5C H 0.4873 0.6278 0.0918 0.044 Uiso 1 1 calc R . .
C6 C 0.1140(3) 0.6328(3) 0.3437(3) 0.0274(6) Uani 1 1 d . . .
H6A H 0.0219 0.6758 0.2966 0.041 Uiso 1 1 calc R . .
H6B H 0.1222 0.5277 0.3790 0.041 Uiso 1 1 calc R . .
H6C H 0.2055 0.6418 0.2748 0.041 Uiso 1 1 calc R . .
C7 C 0.1024(3) 0.7159(3) 0.4698(3) 0.0192(5) Uani 1 1 d . . .
H7A H 0.0911 0.8226 0.4339 0.023 Uiso 1 1 calc R . .
H7B H 0.0091 0.7077 0.5383 0.023 Uiso 1 1 calc R . .
C8 C 0.2391(3) 0.6576(3) 0.5463(3) 0.0151(5) Uani 1 1 d . . .
C9 C 0.2635(3) 0.5065(3) 0.6327(3) 0.0186(5) Uani 1 1 d . . .
H9A H 0.3751 0.4601 0.6331 0.022 Uiso 1 1 calc R . .
H9B H 0.2221 0.4426 0.5885 0.022 Uiso 1 1 calc R . .
C10 C 0.1825(3) 0.5181(3) 0.7873(3) 0.0263(6) Uani 1 1 d . . .
H10A H 0.1986 0.4185 0.8423 0.040 Uiso 1 1 calc R . .
H10B H 0.0720 0.5637 0.7867 0.040 Uiso 1 1 calc R . .
H10C H 0.2252 0.5796 0.8316 0.040 Uiso 1 1 calc R . .

loop_
_atom_site_aniso_label
_atom_site_aniso_U_11
_atom_site_aniso_U_22
_atom_site_aniso_U_33
_atom_site_aniso_U_23
_atom_site_aniso_U_13
_atom_site_aniso_U_12
Pt1 0.01221(4) 0.01166(5) 0.01132(5) -0.00138(3) -0.00209(3) -0.00449(3)
Cl1 0.0176(3) 0.0124(3) 0.0204(3) -0.0014(2) -0.0030(2) -0.0051(2)
Cl2 0.0186(3) 0.0236(3) 0.0142(3) -0.0056(2) -0.0023(2) -0.0049(2)
O1 0.0109(7) 0.0172(9) 0.0188(9) -0.0062(7) -0.0018(6) -0.0001(6)
O2 0.0220(9) 0.0186(9) 0.0299(10) 0.0068(8) -0.0160(8) -0.0084(7)
N1 0.0124(9) 0.0104(9) 0.0156(10) -0.0005(8) -0.0014(7) -0.0026(7)
N2 0.0152(9) 0.0148(10) 0.0129(10) 0.0009(8) -0.0049(7) -0.0046(7)
C1 0.0244(13) 0.0203(13) 0.0205(13) -0.0024(11) -0.0062(10) 0.0013(10)
C2 0.0175(11) 0.0209(13) 0.0190(13) -0.0027(10) -0.0043(9) -0.0057(9)
C3 0.0195(11) 0.0099(11) 0.0155(12) -0.0011(9) -0.0009(9) -0.0061(9)
C4 0.0262(12) 0.0165(12) 0.0125(12) -0.0018(9) -0.0024(9) -0.0070(10)
C5 0.0478(18) 0.0196(14) 0.0232(15) -0.0083(12) -0.0004(12) -0.0129(12)
C6 0.0349(15) 0.0234(14) 0.0312(16) -0.0010(12) -0.0156(12) -0.0140(12)
C7 0.0184(11) 0.0166(12) 0.0234(13) 0.0025(10) -0.0054(10) -0.0077(9)
C8 0.0172(11) 0.0119(11) 0.0156(12) -0.0017(9) -0.0002(9) -0.0041(8)
C9 0.0207(12) 0.0123(12) 0.0234(13) 0.0004(10) -0.0033(10) -0.0070(9)
C10 0.0315(14) 0.0245(15) 0.0216(14) 0.0020(11) -0.0013(11) -0.0102(11)

loop_
_atom_type_symbol
_atom_type_description
_atom_type_scat_dispersion_real
_atom_type_scat_dispersion_imag
_atom_type_scat_source
C C 0.0033 0.0016 'International Tables Vol C Tables 4.2.6.8 and 6.1.1.4'
H H 0.0000 0.0000 'International Tables Vol C Tables 4.2.6.8 and 6.1.1.4'
N N 0.0061 0.0033 'International Tables Vol C Tables 4.2.6.8 and 6.1.1.4'
O O 0.0106 0.0060 'International Tables Vol C Tables 4.2.6.8 and 6.1.1.4'
Cl Cl 0.1484 0.1585 'International Tables Vol C Tables 4.2.6.8 and 6.1.1.4'
Pt Pt -1.7033 8.3905 'International Tables Vol C Tables 4.2.6.8 and 6.1.1.4'

loop_
_geom_angle_atom_site_label_1
_geom_angle_atom_site_label_2
_geom_angle_atom_site_label_3
_geom_angle
_geom_angle_site_symmetry_1
_geom_angle_site_symmetry_3
_geom_angle_publ_flag
N1 Pt1 N2 92.08(8) . . ?
N1 Pt1 Cl2 178.14(5) . . ?
N2 Pt1 Cl2 88.08(6) . . ?
N1 Pt1 Cl1 88.35(6) . . ?
N2 Pt1 Cl1 179.57(6) . . ?
Cl2 Pt1 Cl1 91.49(2) . . ?
N1 O1 H1 109.5 . . ?
N2 O2 H2 109.5 . . ?
C3 N1 O1 114.08(19) . . ?
C3 N1 Pt1 131.47(16) . . ?
O1 N1 Pt1 114.44(13) . . ?
C8 N2 O2 113.17(19) . . ?
C8 N2 Pt1 130.45(16) . . ?
O2 N2 Pt1 116.26(13) . . ?
C2 C1 H1A 109.5 . . ?
C2 C1 H1B 109.5 . . ?
H1A C1 H1B 109.5 . . ?
C2 C1 H1C 109.5 . . ?
H1A C1 H1C 109.5 . . ?
H1B C1 H1C 109.5 . . ?
C3 C2 C1 112.9(2) . . ?
C3 C2 H2A 109.0 . . ?
C1 C2 H2A 109.0 . . ?
C3 C2 H2B 109.0 . . ?
C1 C2 H2B 109.0 . . ?
H2A C2 H2B 107.8 . . ?
N1 C3 C4 121.7(2) . . ?
N1 C3 C2 118.8(2) . . ?
C4 C3 C2 119.4(2) . . ?
C3 C4 C5 112.2(2) . . ?
C3 C4 H4A 109.2 . . ?
C5 C4 H4A 109.2 . . ?
C3 C4 H4B 109.2 . . ?
C5 C4 H4B 109.2 . . ?
H4A C4 H4B 107.9 . . ?
C4 C5 H5A 109.5 . . ?
C4 C5 H5B 109.5 . . ?
H5A C5 H5B 109.5 . . ?
C4 C5 H5C 109.5 . . ?
H5A C5 H5C 109.5 . . ?
H5B C5 H5C 109.5 . . ?
C7 C6 H6A 109.5 . . ?
C7 C6 H6B 109.5 . . ?
H6A C6 H6B 109.5 . . ?
C7 C6 H6C 109.5 . . ?
H6A C6 H6C 109.5 . . ?
H6B C6 H6C 109.5 . . ?
C8 C7 C6 112.7(2) . . ?
C8 C7 H7A 109.1 . . ?
C6 C7 H7A 109.1 . . ?
C8 C7 H7B 109.1 . . ?
C6 C7 H7B 109.1 . . ?
H7A C7 H7B 107.8 . . ?
N2 C8 C7 119.6(2) . . ?
N2 C8 C9 121.6(2) . . ?
C7 C8 C9 118.7(2) . . ?
C8 C9 C10 110.4(2) . . ?
C8 C9 H9A 109.6 . . ?
C10 C9 H9A 109.6 . . ?
C8 C9 H9B 109.6 . . ?
C10 C9 H9B 109.6 . . ?
H9A C9 H9B 108.1 . . ?
C9 C10 H10A 109.5 . . ?
C9 C10 H10B 109.5 . . ?
H10A C10 H10B 109.5 . . ?
C9 C10 H10C 109.5 . . ?
H10A C10 H10C 109.5 . . ?
H10B C10 H10C 109.5 . . ?

loop_
_geom_bond_atom_site_label_1
_geom_bond_atom_site_label_2
_geom_bond_distance
_geom_bond_site_symmetry_2
_geom_bond_publ_flag
Pt1 N1 2.0049(19) . ?
Pt1 N2 2.0249(19) . ?
Pt1 Cl2 2.2957(6) . ?
Pt1 Cl1 2.2977(6) . ?
O1 N1 1.410(2) . ?
O1 H1 0.8400 . ?
O2 N2 1.400(2) . ?
O2 H2 0.8400 . ?
N1 C3 1.290(3) . ?
N2 C8 1.287(3) . ?
C1 C2 1.530(3) . ?
C1 H1A 0.9800 . ?
C1 H1B 0.9800 . ?
C1 H1C 0.9800 . ?
C2 C3 1.503(3) . ?
C2 H2A 0.9900 . ?
C2 H2B 0.9900 . ?
C3 C4 1.495(3) . ?
C4 C5 1.526(3) . ?
C4 H4A 0.9900 . ?
C4 H4B 0.9900 . ?
C5 H5A 0.9800 . ?
C5 H5B 0.9800 . ?
C5 H5C 0.9800 . ?
C6 C7 1.528(4) . ?
C6 H6A 0.9800 . ?
C6 H6B 0.9800 . ?
C6 H6C 0.9800 . ?
C7 C8 1.487(3) . ?
C7 H7A 0.9900 . ?
C7 H7B 0.9900 . ?
C8 C9 1.498(3) . ?
C9 C10 1.533(4) . ?
C9 H9A 0.9900 . ?
C9 H9B 0.9900 . ?
C10 H10A 0.9800 . ?
C10 H10B 0.9800 . ?
C10 H10C 0.9800 . ?

loop_
_geom_torsion_atom_site_label_1
_geom_torsion_atom_site_label_2
_geom_torsion_atom_site_label_3
_geom_torsion_atom_site_label_4
_geom_torsion
_geom_torsion_site_symmetry_1
_geom_torsion_site_symmetry_2
_geom_torsion_site_symmetry_3
_geom_torsion_site_symmetry_4
_geom_torsion_publ_flag
N2 Pt1 N1 C3 107.9(2) . . . . ?
Cl1 Pt1 N1 C3 -72.0(2) . . . . ?
N2 Pt1 N1 O1 -70.82(14) . . . . ?
Cl1 Pt1 N1 O1 109.23(13) . . . . ?
N1 Pt1 N2 C8 -80.2(2) . . . . ?
Cl2 Pt1 N2 C8 101.6(2) . . . . ?
N1 Pt1 N2 O2 104.24(16) . . . . ?
Cl2 Pt1 N2 O2 -73.90(15) . . . . ?
O1 N1 C3 C4 -0.5(3) . . . . ?
Pt1 N1 C3 C4 -179.23(16) . . . . ?
O1 N1 C3 C2 177.79(18) . . . . ?
Pt1 N1 C3 C2 -1.0(3) . . . . ?
C1 C2 C3 N1 114.1(2) . . . . ?
C1 C2 C3 C4 -67.6(3) . . . . ?
N1 C3 C4 C5 82.9(3) . . . . ?
C2 C3 C4 C5 -95.4(3) . . . . ?
O2 N2 C8 C7 179.0(2) . . . . ?
Pt1 N2 C8 C7 3.3(3) . . . . ?
O2 N2 C8 C9 2.1(3) . . . . ?
Pt1 N2 C8 C9 -173.56(16) . . . . ?
C6 C7 C8 N2 113.4(3) . . . . ?
C6 C7 C8 C9 -69.6(3) . . . . ?
N2 C8 C9 C10 87.4(3) . . . . ?
C7 C8 C9 C10 -89.5(3) . . . . ?
